data_7102121
loop_
_publ_author_name
'Lindup, Richard J'
'Marder, Todd B'
'Perutz, Robin N'
'Whitwood, Adrian C'

_publ_section_title
;
 Sequential C-F activation and borylation of fluoropyridines via
 intermediate Rh(I) fluoropyridyl complexes: a multinuclear NMR
 investigation.
;
_journal_issue 35
_journal_name_full 'Chemical communications (Cambridge, England)'
_journal_page_first 3664
_journal_page_last 3666
_journal_paper_doi 10.1039/b707840d
_journal_year 2007
_chemical_formula_moiety 'C14 H27 F4 N P3 Rh'
_chemical_formula_sum 'C14 H27 F4 N P3 Rh'
_chemical_formula_weight 481.19
_chemical_name_systematic
;
?
;
_space_group_IT_number 14
_symmetry_cell_setting monoclinic
_symmetry_space_group_name_Hall '-P 2ybc'
_symmetry_space_group_name_H-M 'P 1 21/c 1'
_atom_sites_solution_hydrogens geom
_atom_sites_solution_primary direct
_atom_sites_solution_secondary difmap
_audit_creation_method SHELXL-97
_cell_angle_alpha 90.00
_cell_angle_beta 102.8010(10)
_cell_angle_gamma 90.00
_cell_formula_units_Z 4
_cell_length_a 12.1172(6)
_cell_length_b 9.2891(5)
_cell_length_c 18.3352(9)
_cell_measurement_reflns_used 6207
_cell_measurement_temperature 120(2)
_cell_measurement_theta_max 29.96
_cell_measurement_theta_min 2.47
_cell_volume 2012.48(18)
_computing_cell_refinement 'Bruker SMART'
_computing_data_collection 'Bruker SMART'
_computing_data_reduction 'Bruker SAINT'
_computing_molecular_graphics 'Bruker SHELXTL'
_computing_publication_material 'Bruker SHELXTL'
_computing_structure_refinement 'SHELXL-97 (Sheldrick, 1997)'
_computing_structure_solution 'SHELXS-97 (Sheldrick, 1997)'
_diffrn_ambient_temperature 120(2)
_diffrn_measured_fraction_theta_full 0.989
_diffrn_measured_fraction_theta_max 0.989
_diffrn_measurement_device_type 'CCD area detector'
_diffrn_measurement_method 'phi and omega scans'
_diffrn_radiation_monochromator graphite
_diffrn_radiation_source 'fine-focus sealed tube'
_diffrn_radiation_type MoK\a
_diffrn_radiation_wavelength 0.71073
_diffrn_reflns_av_R_equivalents 0.0202
_diffrn_reflns_av_sigmaI/netI 0.0189
_diffrn_reflns_limit_h_max 16
_diffrn_reflns_limit_h_min -16
_diffrn_reflns_limit_k_max 13
_diffrn_reflns_limit_k_min -12
_diffrn_reflns_limit_l_max 25
_diffrn_reflns_limit_l_min -25
_diffrn_reflns_number 21962
_diffrn_reflns_theta_full 29.99
_diffrn_reflns_theta_max 29.99
_diffrn_reflns_theta_min 1.72
_exptl_absorpt_coefficient_mu 1.118
_exptl_absorpt_correction_T_max 0.830
_exptl_absorpt_correction_T_min 0.719
_exptl_absorpt_correction_type multi-scan
_exptl_absorpt_process_details 'SADABS v2.03; (Sheldrick)'
_exptl_crystal_colour yellow
_exptl_crystal_density_diffrn 1.588
_exptl_crystal_density_method 'not measured'
_exptl_crystal_description block
_exptl_crystal_F_000 976
_exptl_crystal_size_max 0.18
_exptl_crystal_size_mid 0.18
_exptl_crystal_size_min 0.17
_refine_diff_density_max 0.839
_refine_diff_density_min -0.229
_refine_diff_density_rms 0.073
_refine_ls_extinction_method none
_refine_ls_goodness_of_fit_ref 1.035
_refine_ls_hydrogen_treatment constr
_refine_ls_matrix_type full
_refine_ls_number_parameters 217
_refine_ls_number_reflns 5785
_refine_ls_number_restraints 0
_refine_ls_restrained_S_all 1.035
_refine_ls_R_factor_all 0.0239
_refine_ls_R_factor_gt 0.0207
_refine_ls_shift/su_max 0.002
_refine_ls_shift/su_mean 0.000
_refine_ls_structure_factor_coef Fsqd
_refine_ls_weighting_details 'calc w=1/[\s^2^(Fo^2^)+(0.0305P)^2^+0.6064P] where P=(Fo^2^+2Fc^2^)/3'
_refine_ls_weighting_scheme calc
_refine_ls_wR_factor_gt 0.0527
_refine_ls_wR_factor_ref 0.0540
_reflns_number_gt 5272
_reflns_number_total 5785
_reflns_threshold_expression >2sigma(I)
_cod_data_source_file b707840d.txt
_cod_data_source_block Rhfluoropyridyl
_cod_depositor_comments
;
The following automatic conversions were performed:
'_symmetry_cell_setting' value 'Monoclinic' changed to 'monoclinic'
according to '/home/saulius/struct/CIF-dictionaries/cif_core.dic'
dictionary named 'cif_core.dic' version 2.4.1 from 2010-06-29.

Automatic conversion script
Id: cif_fix_enum 1527 2010-12-29 10:47:43Z saulius 
;
_cod_original_sg_symbol_H-M P2(1)/c
_cod_database_code 7102121

loop_
_symmetry_equiv_pos_as_xyz
'x, y, z'
'-x, y+1/2, -z+1/2'
'-x, -y, -z'
'x, -y-1/2, z-1/2'

loop_
_atom_site_label
_atom_site_type_symbol
_atom_site_fract_x
_atom_site_fract_y
_atom_site_fract_z
_atom_site_U_iso_or_equiv
_atom_site_adp_type
_atom_site_occupancy
_atom_site_symmetry_multiplicity
_atom_site_calc_flag
_atom_site_refinement_flags
C1 C 0.26409(12) 0.43022(14) 0.14656(7) 0.0176(2) Uani 1 1 d .
C2 C 0.33449(12) 0.45420(14) 0.09738(8) 0.0192(3) Uani 1 1 d .
C3 C 0.32704(12) 0.37695(15) 0.03242(8) 0.0213(3) Uani 1 1 d .
C4 C 0.18654(12) 0.24551(15) 0.05588(8) 0.0213(3) Uani 1 1 d .
C5 C 0.18887(11) 0.31828(15) 0.12175(8) 0.0195(3) Uani 1 1 d .
C6 C 0.49910(14) 0.3299(2) 0.25437(10) 0.0342(4) Uani 1 1 d .
H6A H 0.5480 0.2572 0.2841 0.051 Uiso 1 1 calc R
H6B H 0.5444 0.4145 0.2481 0.051 Uiso 1 1 calc R
H6C H 0.4643 0.2899 0.2052 0.051 Uiso 1 1 calc R
C7 C 0.32005(14) 0.21007(16) 0.31059(9) 0.0289(3) Uani 1 1 d .
H7A H 0.2794 0.1781 0.2610 0.043 Uiso 1 1 calc R
H7B H 0.2665 0.2212 0.3432 0.043 Uiso 1 1 calc R
H7C H 0.3774 0.1384 0.3321 0.043 Uiso 1 1 calc R
C8 C 0.47557(16) 0.39908(19) 0.39732(9) 0.0336(4) Uani 1 1 d .
H8A H 0.4269 0.4209 0.4320 0.050 Uiso 1 1 calc R
H8B H 0.5306 0.4769 0.3988 0.050 Uiso 1 1 calc R
H8C H 0.5157 0.3084 0.4120 0.050 Uiso 1 1 calc R
C9 C 0.11898(19) 0.6702(2) 0.06230(10) 0.0455(5) Uani 1 1 d .
H9A H 0.0876 0.5737 0.0500 0.068 Uiso 1 1 calc R
H9B H 0.1918 0.6782 0.0477 0.068 Uiso 1 1 calc R
H9C H 0.0664 0.7423 0.0352 0.068 Uiso 1 1 calc R
C10 C -0.00729(14) 0.6942(2) 0.17120(11) 0.0373(4) Uani 1 1 d .
H10A H -0.0122 0.7245 0.2216 0.056 Uiso 1 1 calc R
H10B H -0.0360 0.5957 0.1622 0.056 Uiso 1 1 calc R
H10C H -0.0528 0.7590 0.1342 0.056 Uiso 1 1 calc R
C11 C 0.16886(18) 0.89377(19) 0.16319(12) 0.0431(5) Uani 1 1 d .
H11A H 0.1113 0.9412 0.1247 0.065 Uiso 1 1 calc R
H11B H 0.2438 0.9095 0.1526 0.065 Uiso 1 1 calc R
H11C H 0.1672 0.9341 0.2123 0.065 Uiso 1 1 calc R
C12 C 0.16638(15) 0.83407(18) 0.35006(10) 0.0313(3) Uani 1 1 d .
H12A H 0.0896 0.8168 0.3206 0.047 Uiso 1 1 calc R
H12B H 0.1996 0.9161 0.3290 0.047 Uiso 1 1 calc R
H12C H 0.1634 0.8552 0.4019 0.047 Uiso 1 1 calc R
C13 C 0.38144(14) 0.74599(18) 0.40874(9) 0.0308(3) Uani 1 1 d .
H13A H 0.3645 0.7749 0.4565 0.046 Uiso 1 1 calc R
H13B H 0.4076 0.8298 0.3849 0.046 Uiso 1 1 calc R
H13C H 0.4407 0.6721 0.4177 0.046 Uiso 1 1 calc R
C14 C 0.1944(2) 0.55898(18) 0.41015(11) 0.0393(4) Uani 1 1 d .
H14A H 0.2378 0.4692 0.4193 0.059 Uiso 1 1 calc R
H14B H 0.1153 0.5371 0.3871 0.059 Uiso 1 1 calc R
H14C H 0.1985 0.6092 0.4577 0.059 Uiso 1 1 calc R
F1 F 0.41393(8) 0.56039(9) 0.11145(5) 0.02688(19) Uani 1 1 d .
F2 F 0.39656(8) 0.40778(11) -0.01339(5) 0.0308(2) Uani 1 1 d .
F3 F 0.10985(8) 0.14027(9) 0.03391(5) 0.02814(19) Uani 1 1 d .
F4 F 0.11123(7) 0.27905(10) 0.16135(5) 0.02718(19) Uani 1 1 d .
N1 N 0.25420(11) 0.27243(13) 0.01056(7) 0.0228(2) Uani 1 1 d .
P1 P 0.38865(3) 0.38222(4) 0.302343(19) 0.01845(7) Uani 1 1 d .
P2 P 0.13964(3) 0.70063(4) 0.16301(2) 0.02092(8) Uani 1 1 d .
P3 P 0.25354(3) 0.67330(4) 0.34747(2) 0.01926(7) Uani 1 1 d .
Rh1 Rh 0.264541(8) 0.553895(10) 0.240541(5) 0.01550(4) Uani 1 1 d .

loop_
_atom_site_aniso_label
_atom_site_aniso_U_11
_atom_site_aniso_U_22
_atom_site_aniso_U_33
_atom_site_aniso_U_23
_atom_site_aniso_U_13
_atom_site_aniso_U_12
C1 0.0197(6) 0.0175(6) 0.0150(6) 0.0013(4) 0.0024(5) 0.0020(5)
C2 0.0220(6) 0.0173(6) 0.0181(6) -0.0003(5) 0.0041(5) -0.0026(5)
C3 0.0260(7) 0.0219(7) 0.0167(6) 0.0002(5) 0.0064(5) 0.0007(5)
C4 0.0244(7) 0.0165(6) 0.0203(6) 0.0000(5) -0.0009(5) -0.0017(5)
C5 0.0197(6) 0.0198(6) 0.0191(6) 0.0027(5) 0.0045(5) -0.0001(5)
C6 0.0293(8) 0.0428(9) 0.0333(8) 0.0131(7) 0.0128(7) 0.0166(7)
C7 0.0325(8) 0.0197(7) 0.0322(8) 0.0048(6) 0.0023(6) 0.0018(6)
C8 0.0416(9) 0.0280(8) 0.0238(8) -0.0026(6) -0.0088(7) 0.0118(7)
C9 0.0570(12) 0.0545(12) 0.0220(8) 0.0075(8) 0.0025(8) 0.0291(10)
C10 0.0224(7) 0.0430(10) 0.0447(10) 0.0094(8) 0.0036(7) 0.0032(7)
C11 0.0510(11) 0.0245(8) 0.0507(11) 0.0161(8) 0.0045(9) -0.0030(8)
C12 0.0348(8) 0.0272(8) 0.0331(8) -0.0061(6) 0.0099(7) 0.0063(6)
C13 0.0356(8) 0.0268(8) 0.0268(8) -0.0066(6) 0.0003(6) 0.0014(6)
C14 0.0650(13) 0.0254(8) 0.0373(10) -0.0024(7) 0.0321(9) -0.0077(8)
F1 0.0299(5) 0.0270(5) 0.0253(5) -0.0057(3) 0.0095(4) -0.0114(4)
F2 0.0379(5) 0.0360(5) 0.0228(4) -0.0041(4) 0.0164(4) -0.0058(4)
F3 0.0324(5) 0.0213(4) 0.0275(5) -0.0028(3) -0.0001(4) -0.0083(4)
F4 0.0248(4) 0.0313(5) 0.0276(5) 0.0003(4) 0.0104(4) -0.0063(4)
N1 0.0302(6) 0.0196(6) 0.0175(5) -0.0022(4) 0.0032(5) 0.0004(5)
P1 0.02137(16) 0.01690(16) 0.01642(15) 0.00125(12) 0.00277(12) 0.00364(12)
P2 0.02235(17) 0.01959(17) 0.02043(17) 0.00468(13) 0.00390(13) 0.00445(13)
P3 0.02567(18) 0.01582(16) 0.01791(16) -0.00099(12) 0.00833(13) -0.00034(13)
Rh1 0.01836(6) 0.01423(6) 0.01387(6) 0.00071(3) 0.00348(4) 0.00193(3)

loop_
_atom_type_symbol
_atom_type_description
_atom_type_scat_dispersion_real
_atom_type_scat_dispersion_imag
_atom_type_scat_source
C C 0.0033 0.0016 'International Tables Vol C Tables 4.2.6.8 and 6.1.1.4'
H H 0.0000 0.0000 'International Tables Vol C Tables 4.2.6.8 and 6.1.1.4'
N N 0.0061 0.0033 'International Tables Vol C Tables 4.2.6.8 and 6.1.1.4'
F F 0.0171 0.0103 'International Tables Vol C Tables 4.2.6.8 and 6.1.1.4'
P P 0.1023 0.0942 'International Tables Vol C Tables 4.2.6.8 and 6.1.1.4'
Rh Rh -1.1178 0.9187 'International Tables Vol C Tables 4.2.6.8 and 6.1.1.4'

loop_
_geom_angle_atom_site_label_1
_geom_angle_atom_site_label_2
_geom_angle_atom_site_label_3
_geom_angle
C2 C1 C5 111.07(12)
C2 C1 Rh1 124.22(10)
C5 C1 Rh1 124.59(10)
F1 C2 C3 116.71(12)
F1 C2 C1 120.18(12)
C3 C2 C1 123.09(13)
N1 C3 F2 115.98(12)
N1 C3 C2 124.07(13)
F2 C3 C2 119.94(13)
N1 C4 F3 115.76(12)
N1 C4 C5 124.47(13)
F3 C4 C5 119.76(13)
F4 C5 C4 117.01(12)
F4 C5 C1 120.44(12)
C4 C5 C1 122.52(13)
P1 C6 H6A 109.5
P1 C6 H6B 109.5
H6A C6 H6B 109.5
P1 C6 H6C 109.5
H6A C6 H6C 109.5
H6B C6 H6C 109.5
P1 C7 H7A 109.5
P1 C7 H7B 109.5
H7A C7 H7B 109.5
P1 C7 H7C 109.5
H7A C7 H7C 109.5
H7B C7 H7C 109.5
P1 C8 H8A 109.5
P1 C8 H8B 109.5
H8A C8 H8B 109.5
P1 C8 H8C 109.5
H8A C8 H8C 109.5
H8B C8 H8C 109.5
P2 C9 H9A 109.5
P2 C9 H9B 109.5
H9A C9 H9B 109.5
P2 C9 H9C 109.5
H9A C9 H9C 109.5
H9B C9 H9C 109.5
P2 C10 H10A 109.5
P2 C10 H10B 109.5
H10A C10 H10B 109.5
P2 C10 H10C 109.5
H10A C10 H10C 109.5
H10B C10 H10C 109.5
P2 C11 H11A 109.5
P2 C11 H11B 109.5
H11A C11 H11B 109.5
P2 C11 H11C 109.5
H11A C11 H11C 109.5
H11B C11 H11C 109.5
P3 C12 H12A 109.5
P3 C12 H12B 109.5
H12A C12 H12B 109.5
P3 C12 H12C 109.5
H12A C12 H12C 109.5
H12B C12 H12C 109.5
P3 C13 H13A 109.5
P3 C13 H13B 109.5
H13A C13 H13B 109.5
P3 C13 H13C 109.5
H13A C13 H13C 109.5
H13B C13 H13C 109.5
P3 C14 H14A 109.5
P3 C14 H14B 109.5
H14A C14 H14B 109.5
P3 C14 H14C 109.5
H14A C14 H14C 109.5
H14B C14 H14C 109.5
C3 N1 C4 114.76(12)
C6 P1 C7 101.71(8)
C6 P1 C8 98.78(9)
C7 P1 C8 99.95(8)
C6 P1 Rh1 114.54(5)
C7 P1 Rh1 112.76(5)
C8 P1 Rh1 125.61(5)
C10 P2 C11 102.97(10)
C10 P2 C9 99.24(10)
C11 P2 C9 97.86(10)
C10 P2 Rh1 117.03(6)
C11 P2 Rh1 118.89(7)
C9 P2 Rh1 117.36(6)
C14 P3 C13 103.03(9)
C14 P3 C12 98.56(8)
C13 P3 C12 95.61(8)
C14 P3 Rh1 111.36(6)
C13 P3 Rh1 120.27(6)
C12 P3 Rh1 124.13(6)
C1 Rh1 P3 174.29(4)
C1 Rh1 P2 86.21(4)
P3 Rh1 P2 95.043(14)
C1 Rh1 P1 84.64(4)
P3 Rh1 P1 93.997(13)
P2 Rh1 P1 170.822(14)

loop_
_geom_bond_atom_site_label_1
_geom_bond_atom_site_label_2
_geom_bond_distance
C1 C2 1.3897(19)
C1 C5 1.3911(19)
C1 Rh1 2.0700(13)
C2 F1 1.3623(15)
C2 C3 1.3763(19)
C3 N1 1.3137(19)
C3 F2 1.3455(16)
C4 N1 1.3141(19)
C4 F3 1.3475(16)
C4 C5 1.379(2)
C5 F4 1.3594(15)
C6 P1 1.8228(16)
C6 H6A 0.9800
C6 H6B 0.9800
C6 H6C 0.9800
C7 P1 1.8240(16)
C7 H7A 0.9800
C7 H7B 0.9800
C7 H7C 0.9800
C8 P1 1.8313(16)
C8 H8A 0.9800
C8 H8B 0.9800
C8 H8C 0.9800
C9 P2 1.8296(18)
C9 H9A 0.9800
C9 H9B 0.9800
C9 H9C 0.9800
C10 P2 1.8205(17)
C10 H10A 0.9800
C10 H10B 0.9800
C10 H10C 0.9800
C11 P2 1.8286(18)
C11 H11A 0.9800
C11 H11B 0.9800
C11 H11C 0.9800
C12 P3 1.8358(16)
C12 H12A 0.9800
C12 H12B 0.9800
C12 H12C 0.9800
C13 P3 1.8298(16)
C13 H13A 0.9800
C13 H13B 0.9800
C13 H13C 0.9800
C14 P3 1.8238(17)
C14 H14A 0.9800
C14 H14B 0.9800
C14 H14C 0.9800
P1 Rh1 2.3094(4)
P2 Rh1 2.2838(4)
P3 Rh1 2.2821(4)

loop_
_geom_torsion_atom_site_label_1
_geom_torsion_atom_site_label_2
_geom_torsion_atom_site_label_3
_geom_torsion_atom_site_label_4
_geom_torsion
C5 C1 C2 F1 179.56(12)
Rh1 C1 C2 F1 3.28(19)
C5 C1 C2 C3 1.1(2)
Rh1 C1 C2 C3 -175.19(11)
F1 C2 C3 N1 -179.26(13)
C1 C2 C3 N1 -0.7(2)
F1 C2 C3 F2 0.2(2)
C1 C2 C3 F2 178.71(13)
N1 C4 C5 F4 178.58(13)
F3 C4 C5 F4 -0.40(19)
N1 C4 C5 C1 0.6(2)
F3 C4 C5 C1 -178.40(12)
C2 C1 C5 F4 -178.94(12)
Rh1 C1 C5 F4 -2.68(18)
C2 C1 C5 C4 -1.00(19)
Rh1 C1 C5 C4 175.26(11)
F2 C3 N1 C4 -179.31(12)
C2 C3 N1 C4 0.2(2)
F3 C4 N1 C3 178.94(12)
C5 C4 N1 C3 -0.1(2)
C2 C1 Rh1 P2 86.88(11)
C5 C1 Rh1 P2 -88.90(11)
C2 C1 Rh1 P1 -93.83(11)
C5 C1 Rh1 P1 90.39(11)
C14 P3 Rh1 P2 116.16(8)
C13 P3 Rh1 P2 -123.27(7)
C12 P3 Rh1 P2 -1.10(7)
C14 P3 Rh1 P1 -62.25(8)
C13 P3 Rh1 P1 58.32(7)
C12 P3 Rh1 P1 -179.51(7)
C10 P2 Rh1 C1 106.90(9)
C11 P2 Rh1 C1 -128.41(9)
C9 P2 Rh1 C1 -10.94(10)
C10 P2 Rh1 P3 -67.52(8)
C11 P2 Rh1 P3 57.18(9)
C9 P2 Rh1 P3 174.65(9)
C6 P1 Rh1 C1 44.68(8)
C7 P1 Rh1 C1 -71.02(7)
C8 P1 Rh1 C1 166.91(9)
C6 P1 Rh1 P3 -140.88(7)
C7 P1 Rh1 P3 103.42(6)
C8 P1 Rh1 P3 -18.66(8)
